data_7131007
loop_
_publ_author_name
'Park, Min Seo'
'Chung, Eunjae'
'Mishra, Neeraj Kumar'
'Han, Sang Hoon'
'Han, Sangil'
'Kim, Saegun'
'Kim, In Su'

_publ_section_title
;
 C--H amidation of 2-aryl azlactones under iridium(iii) catalysis: access
 to chiral amino acids
;
_journal_name_full 'Chemical Communications'
_journal_paper_doi 10.1039/D2CC05245H
_journal_year 2022
_chemical_formula_sum 'C24 H25 F3 Ir N O4'
_chemical_formula_weight 640.65
_chemical_name_common SG-93
_space_group_crystal_system monoclinic
_space_group_IT_number 14
_space_group_name_Hall '-P 2ybc'
_space_group_name_H-M_alt 'P 1 21/c 1'
_atom_sites_solution_hydrogens geom
_audit_update_record
;
2022-03-29 deposited with the CCDC.	2022-11-10 downloaded from the CCDC.
;
_cell_angle_alpha 90
_cell_angle_beta 93.878(7)
_cell_angle_gamma 90
_cell_formula_units_Z 4
_cell_length_a 8.971(2)
_cell_length_b 27.011(6)
_cell_length_c 9.490(2)
_cell_measurement_reflns_used 9688
_cell_measurement_temperature 296.(2)
_cell_measurement_theta_max 28.4492
_cell_measurement_theta_min 2.7298
_cell_volume 2294.3(9)
_computing_cell_refinement 'SAINT V8.40B (Bruker Nano, Inc., 2019)'
_computing_data_collection 'Bruker Instrument Service v2021.1.0.1'
_computing_data_reduction 'SAINT V8.40B (Bruker Nano, Inc., 2019)'
_computing_structure_refinement 'SHELXL-2018/3 (Sheldrick, 2018)'
_computing_structure_solution 'SHELXT 2018/2 (Sheldrick, 2018)'
_diffrn_ambient_temperature 296.(2)
_diffrn_detector_area_resol_mean 7.3910
_diffrn_measured_fraction_theta_full 0.990
_diffrn_measured_fraction_theta_max 0.990
_diffrn_measurement_device_type 'Bruker APEX-II CCD'
_diffrn_measurement_method '\f and \w scans'
_diffrn_radiation_type MoK\a
_diffrn_radiation_wavelength 0.71073
_diffrn_reflns_av_R_equivalents 0.0463
_diffrn_reflns_av_unetI/netI 0.0163
_diffrn_reflns_limit_h_max 11
_diffrn_reflns_limit_h_min -11
_diffrn_reflns_limit_k_max 35
_diffrn_reflns_limit_k_min -36
_diffrn_reflns_limit_l_max 12
_diffrn_reflns_limit_l_min -12
_diffrn_reflns_number 107010
_diffrn_reflns_theta_full 25.24
_diffrn_reflns_theta_max 28.45
_diffrn_reflns_theta_min 2.28
_diffrn_source_current 30.0
_diffrn_source_power 1.50
_diffrn_source_voltage 50
_exptl_absorpt_coefficient_mu 5.874
_exptl_absorpt_correction_T_max 0.89
_exptl_absorpt_correction_T_min 0.43
_exptl_absorpt_correction_type multi-scan
_exptl_absorpt_process_details
;
SADABS-2016/2 - Bruker AXS area detector scaling and absorption correction
;
_exptl_crystal_colour 'light pink'
_exptl_crystal_density_diffrn 1.855
_exptl_crystal_density_method 'not measured'
_exptl_crystal_description rod
_exptl_crystal_F_000 1248
_exptl_crystal_size_max 0.250
_exptl_crystal_size_mid 0.080
_exptl_crystal_size_min 0.020
_refine_diff_density_max 0.903
_refine_diff_density_min -1.297
_refine_ls_extinction_method none
_refine_ls_goodness_of_fit_ref 1.178
_refine_ls_hydrogen_treatment constr
_refine_ls_matrix_type full
_refine_ls_number_parameters 314
_refine_ls_number_reflns 5722
_refine_ls_number_restraints 14
_refine_ls_restrained_S_all 1.185
_refine_ls_R_factor_all 0.0278
_refine_ls_R_factor_gt 0.0261
_refine_ls_shift/su_max 0.003
_refine_ls_shift/su_mean 0.000
_refine_ls_structure_factor_coef Fsqd
_refine_ls_weighting_details 'w=1/[\s^2^(Fo^2^)+(0.0143P)^2^+4.2571P] where P=(Fo^2^+2Fc^2^)/3'
_refine_ls_weighting_scheme calc
_refine_ls_wR_factor_gt 0.0553
_refine_ls_wR_factor_ref 0.0560
_reflns_Friedel_coverage 0.000
_reflns_number_gt 5480
_reflns_number_total 5722
_reflns_threshold_expression 'I > 2\s(I)'
_cod_data_source_file d2cc05245h2.cif
_cod_data_source_block yy093
_cod_depositor_comments
;
The following automatic conversions were performed:

data item '_exptl_absorpt_correction_type' value 'Multi-Scan' was
changed to 'multi-scan' in accordance with the
/home/data/users/saulius/crontab/automatic-downloads/rss-feeds/RSC/lib/dictionaries/cif_core.dic
dictionary named 'cif_core.dic' version 2.4.2 last updated on
2011-04-26.

Automatic conversion script
Id: cif_fix_values 7556 2019-12-06 15:28:31Z antanas 
;
_cod_database_code 7131007

loop_
_space_group_symop_operation_xyz
'x, y, z'
'-x, y+1/2, -z+1/2'
'-x, -y, -z'
'x, -y-1/2, z-1/2'

loop_
_atom_site_type_symbol
_atom_site_label
_atom_site_fract_x
_atom_site_fract_y
_atom_site_fract_z
_atom_site_U_iso_or_equiv
_atom_site_adp_type
_atom_site_calc_flag
_atom_site_refinement_flags_adp
_atom_site_refinement_flags_occupancy
_atom_site_refinement_flags_posn
_atom_site_occupancy
_atom_site_disorder_assembly
_atom_site_disorder_group
C C1 0.4610(4) 0.68736(13) 0.1033(4) 0.0397(7) Uani d . . . 1.0 . .
C C2 0.4418(6) 0.65458(18) -0.0244(5) 0.0654(12) Uani d . . . 1.0 . .
H H2A 0.433465 0.670382 -0.116416 0.078 Uiso calc U . R 1.0 . .
H H2B 0.494027 0.623107 -0.021479 0.078 Uiso calc U . R 1.0 . .
C C3 0.3160(5) 0.66054(18) 0.0670(5) 0.0626(11) Uani d . . . 1.0 . .
H H3A 0.291598 0.632736 0.125888 0.075 Uiso calc U . R 1.0 . .
H H3B 0.231019 0.680025 0.030925 0.075 Uiso calc U . R 1.0 . .
C C4 0.4672(4) 0.74139(14) 0.0872(4) 0.0476(9) Uani d . . . 1.0 . .
C C5 0.6206(4) 0.71735(12) 0.2655(4) 0.0379(7) Uani d . . . 1.0 . .
C C6 0.7369(4) 0.71807(13) 0.3752(4) 0.0405(7) Uani d . . . 1.0 . .
C C7 0.7816(4) 0.67003(13) 0.4166(4) 0.0381(7) Uani d . . . 1.0 . .
C C8 0.9013(4) 0.66756(15) 0.5179(4) 0.0486(9) Uani d . . . 1.0 . .
H H8 0.9389 0.636671 0.545068 0.058 Uiso calc U . R 1.0 . .
C C9 0.9668(4) 0.70996(17) 0.5804(4) 0.0521(10) Uani d . . . 1.0 . .
C C10 0.9140(5) 0.75632(17) 0.5394(5) 0.0609(12) Uani d . . . 1.0 . .
H H10 0.955502 0.78443 0.582928 0.073 Uiso calc U . R 1.0 . .
C C11 0.8011(5) 0.76123(15) 0.4354(5) 0.0531(10) Uani d . . . 1.0 . .
H H11 0.767887 0.792361 0.405433 0.064 Uiso calc U . R 1.0 . .
C C12 1.0944(5) 0.7047(2) 0.6917(5) 0.0707(14) Uani d . . . 1.0 . .
H H12A 1.187048 0.711622 0.650584 0.106 Uiso calc U . R 1.0 . .
H H12B 1.096321 0.671525 0.728096 0.106 Uiso calc U . R 1.0 . .
H H12C 1.081005 0.727604 0.767154 0.106 Uiso calc U . R 1.0 . .
C C13 0.5850(4) 0.58401(12) 0.5216(3) 0.0360(7) Uani d . . . 1.0 . .
C C14 0.4596(4) 0.58260(12) 0.4194(4) 0.0371(7) Uani d . . . 1.0 . .
C C15 0.4937(4) 0.54889(12) 0.3080(4) 0.0400(7) Uani d . . . 1.0 . .
C C16 0.6401(4) 0.53120(12) 0.3404(4) 0.0410(8) Uani d . . . 1.0 . .
C C17 0.6990(4) 0.55256(12) 0.4714(4) 0.0396(7) Uani d . . . 1.0 . .
C C18 0.5884(5) 0.61084(14) 0.6595(4) 0.0497(9) Uani d . . . 1.0 . .
H H18A 0.562441 0.588401 0.732388 0.074 Uiso calc U . R 1.0 . .
H H18B 0.517946 0.637634 0.652793 0.074 Uiso calc U . R 1.0 . .
H H18C 0.686861 0.623712 0.6819 0.074 Uiso calc U . R 1.0 . .
C C19 0.3139(4) 0.60842(15) 0.4356(5) 0.0514(9) Uani d . . . 1.0 . .
H H19A 0.265797 0.594203 0.513368 0.077 Uiso calc U . R 1.0 . .
H H19B 0.250726 0.604616 0.350514 0.077 Uiso calc U . R 1.0 . .
H H19C 0.331842 0.642973 0.453253 0.077 Uiso calc U . R 1.0 . .
C C20 0.3899(5) 0.53129(16) 0.1874(5) 0.0587(11) Uani d . . . 1.0 . .
H H20A 0.439498 0.533274 0.101086 0.088 Uiso calc U . R 1.0 . .
H H20B 0.302232 0.551752 0.180403 0.088 Uiso calc U . R 1.0 . .
H H20C 0.361715 0.497599 0.203796 0.088 Uiso calc U . R 1.0 . .
C C21 0.7221(5) 0.49543(15) 0.2531(5) 0.0583(11) Uani d . . . 1.0 . .
H H21A 0.693828 0.462211 0.27541 0.087 Uiso calc U . R 1.0 . .
H H21B 0.827742 0.499419 0.273049 0.087 Uiso calc U . R 1.0 . .
H H21C 0.697267 0.501735 0.154705 0.087 Uiso calc U . R 1.0 . .
C C22 0.8436(5) 0.53827(16) 0.5495(5) 0.0539(10) Uani d . . . 1.0 . .
H H22A 0.860147 0.558812 0.63163 0.081 Uiso calc U . R 1.0 . .
H H22B 0.92412 0.542627 0.489003 0.081 Uiso calc U . R 1.0 . .
H H22C 0.839055 0.504214 0.577894 0.081 Uiso calc U . R 1.0 . .
C C23 0.9071(5) 0.59470(15) 0.1416(4) 0.0477(8) Uani d . . . 1.0 . .
C C24 0.9478(4) 0.58554(12) -0.0109(4) 0.0465(8) Uani d . . D 1.0 . .
F F1 0.9702(18) 0.6279(2) -0.0745(12) 0.073(3) Uani d U P D 0.41(2) A 1
F F1* 0.9055(12) 0.6203(3) -0.1025(6) 0.070(2) Uani d U P D 0.59(2) A 2
F F2 1.0866(4) 0.57198(18) -0.0206(4) 0.1145(14) Uani d . . . 1.0 . .
F F3 0.8704(5) 0.55000(15) -0.0708(4) 0.1172(15) Uani d . . . 1.0 . .
N N1 0.5621(3) 0.67613(10) 0.2223(3) 0.0356(6) Uani d . . . 1.0 . .
O O1 0.4040(4) 0.76866(12) 0.0049(4) 0.0675(9) Uani d . . . 1.0 . .
O O2 0.5674(3) 0.75834(9) 0.1941(3) 0.0493(6) Uani d . . . 1.0 . .
O O3 0.7807(3) 0.61273(10) 0.1458(3) 0.0478(6) Uani d . . . 1.0 . .
O O4 0.9977(4) 0.58236(17) 0.2357(4) 0.0820(11) Uani d . . . 1.0 . .
Ir Ir1 0.65405(2) 0.61300(2) 0.32700(2) 0.03164(4) Uani d . . . 1.0 . .

loop_
_atom_site_aniso_label
_atom_site_aniso_U_11
_atom_site_aniso_U_22
_atom_site_aniso_U_33
_atom_site_aniso_U_12
_atom_site_aniso_U_13
_atom_site_aniso_U_23
C1 0.0411(18) 0.0399(18) 0.0383(17) 0.0079(14) 0.0048(14) 0.0055(14)
C2 0.088(3) 0.064(3) 0.042(2) 0.017(3) -0.009(2) -0.004(2)
C3 0.055(2) 0.060(3) 0.070(3) 0.000(2) -0.012(2) 0.009(2)
C4 0.045(2) 0.045(2) 0.054(2) 0.0103(16) 0.0168(17) 0.0105(17)
C5 0.0459(19) 0.0306(16) 0.0388(17) 0.0033(13) 0.0143(14) 0.0030(13)
C6 0.0427(18) 0.0370(17) 0.0431(18) -0.0080(14) 0.0118(15) -0.0054(14)
C7 0.0409(18) 0.0376(17) 0.0365(16) -0.0062(14) 0.0082(13) -0.0048(13)
C8 0.051(2) 0.049(2) 0.045(2) -0.0111(17) -0.0032(16) -0.0019(16)
C9 0.046(2) 0.070(3) 0.0416(19) -0.0210(19) 0.0105(16) -0.0082(18)
C10 0.067(3) 0.057(3) 0.060(3) -0.031(2) 0.014(2) -0.016(2)
C11 0.061(2) 0.0380(19) 0.062(2) -0.0161(17) 0.016(2) -0.0071(17)
C12 0.058(3) 0.102(4) 0.052(2) -0.033(3) 0.000(2) -0.009(2)
C13 0.0435(18) 0.0320(15) 0.0331(15) 0.0033(13) 0.0072(13) 0.0020(12)
C14 0.0384(17) 0.0297(15) 0.0436(18) -0.0013(13) 0.0046(14) 0.0021(13)
C15 0.0478(19) 0.0301(16) 0.0418(18) -0.0043(14) 0.0009(15) -0.0017(13)
C16 0.053(2) 0.0283(15) 0.0419(18) 0.0001(14) 0.0062(15) -0.0006(13)
C17 0.0459(19) 0.0325(16) 0.0405(17) 0.0052(14) 0.0037(14) 0.0034(13)
C18 0.066(3) 0.047(2) 0.0372(18) -0.0015(18) 0.0091(17) -0.0048(16)
C19 0.041(2) 0.047(2) 0.066(3) 0.0002(16) 0.0088(18) 0.0004(18)
C20 0.072(3) 0.045(2) 0.057(2) -0.013(2) -0.011(2) -0.0088(18)
C21 0.077(3) 0.037(2) 0.063(3) 0.0079(19) 0.020(2) -0.0115(18)
C22 0.054(2) 0.051(2) 0.055(2) 0.0117(18) -0.0045(18) 0.0091(18)
C23 0.047(2) 0.050(2) 0.046(2) -0.0014(17) -0.0016(16) -0.0052(17)
C24 0.047(2) 0.048(2) 0.0454(19) 0.0048(17) 0.0086(16) -0.0022(16)
F1 0.076(4) 0.073(4) 0.073(4) -0.0064(18) 0.0130(19) 0.0049(18)
F1* 0.073(3) 0.072(3) 0.064(3) 0.0078(17) 0.0056(17) 0.0065(16)
F2 0.067(2) 0.184(4) 0.093(2) 0.037(2) 0.0129(18) -0.034(3)
F3 0.151(4) 0.127(3) 0.075(2) -0.066(3) 0.018(2) -0.049(2)
N1 0.0399(15) 0.0304(13) 0.0368(14) 0.0038(11) 0.0056(11) 0.0006(11)
O1 0.0643(19) 0.0584(18) 0.080(2) 0.0199(15) 0.0086(16) 0.0307(16)
O2 0.0592(17) 0.0315(12) 0.0591(16) 0.0040(11) 0.0170(13) 0.0071(11)
O3 0.0485(15) 0.0476(15) 0.0489(14) 0.0087(12) 0.0148(12) 0.0019(12)
O4 0.0548(19) 0.135(4) 0.0550(19) 0.021(2) -0.0089(15) -0.009(2)
Ir1 0.03502(7) 0.02800(6) 0.03190(7) 0.00109(5) 0.00222(4) -0.00241(5)

loop_
_atom_type_symbol
_atom_type_description
_atom_type_scat_dispersion_real
_atom_type_scat_dispersion_imag
_atom_type_scat_source
C C 0.0033 0.0016 'International Tables Vol C Tables 4.2.6.8 and 6.1.1.4'
H H 0.0000 0.0000 'International Tables Vol C Tables 4.2.6.8 and 6.1.1.4'
N N 0.0061 0.0033 'International Tables Vol C Tables 4.2.6.8 and 6.1.1.4'
O O 0.0106 0.0060 'International Tables Vol C Tables 4.2.6.8 and 6.1.1.4'
Ir Ir -1.4442 7.9887 'International Tables Vol C Tables 4.2.6.8 and 6.1.1.4'
F F 0.0171 0.0103 'International Tables Vol C Tables 4.2.6.8 and 6.1.1.4'

loop_
_geom_angle_atom_site_label_1
_geom_angle_atom_site_label_2
_geom_angle_atom_site_label_3
_geom_angle_site_symmetry_1
_geom_angle_site_symmetry_3
_geom_angle
_geom_angle_publ_flag
N1 C1 C4 . . 105.4(3) ?
N1 C1 C2 . . 122.9(3) ?
C4 C1 C2 . . 120.3(3) ?
N1 C1 C3 . . 124.7(3) ?
C4 C1 C3 . . 119.5(3) ?
C2 C1 C3 . . 58.8(3) ?
C3 C2 C1 . . 60.8(3) ?
C3 C2 H2A . . 117.7 ?
C1 C2 H2A . . 117.7 ?
C3 C2 H2B . . 117.7 ?
C1 C2 H2B . . 117.7 ?
H2A C2 H2B . . 114.8 ?
C2 C3 C1 . . 60.4(3) ?
C2 C3 H3A . . 117.7 ?
C1 C3 H3A . . 117.7 ?
C2 C3 H3B . . 117.7 ?
C1 C3 H3B . . 117.7 ?
H3A C3 H3B . . 114.9 ?
O1 C4 O2 . . 122.2(4) ?
O1 C4 C1 . . 131.6(4) ?
O2 C4 C1 . . 106.2(3) ?
N1 C5 O2 . . 115.0(3) ?
N1 C5 C6 . . 120.5(3) ?
O2 C5 C6 . . 124.4(3) ?
C11 C6 C7 . . 123.5(4) ?
C11 C6 C5 . . 124.7(4) ?
C7 C6 C5 . . 111.9(3) ?
C8 C7 C6 . . 115.4(3) ?
C8 C7 Ir1 . . 128.9(3) ?
C6 C7 Ir1 . . 115.7(3) ?
C7 C8 C9 . . 122.3(4) ?
C7 C8 H8 . . 118.8 ?
C9 C8 H8 . . 118.8 ?
C10 C9 C8 . . 119.6(4) ?
C10 C9 C12 . . 120.7(4) ?
C8 C9 C12 . . 119.7(4) ?
C11 C10 C9 . . 120.7(4) ?
C11 C10 H10 . . 119.6 ?
C9 C10 H10 . . 119.6 ?
C10 C11 C6 . . 118.3(4) ?
C10 C11 H11 . . 120.8 ?
C6 C11 H11 . . 120.8 ?
C9 C12 H12A . . 109.5 ?
C9 C12 H12B . . 109.5 ?
H12A C12 H12B . . 109.5 ?
C9 C12 H12C . . 109.5 ?
H12A C12 H12C . . 109.5 ?
H12B C12 H12C . . 109.5 ?
C17 C13 C14 . . 107.7(3) ?
C17 C13 C18 . . 127.2(3) ?
C14 C13 C18 . . 125.0(3) ?
C17 C13 Ir1 . . 71.04(19) ?
C14 C13 Ir1 . . 71.66(19) ?
C18 C13 Ir1 . . 126.1(2) ?
C13 C14 C15 . . 108.5(3) ?
C13 C14 C19 . . 124.6(3) ?
C15 C14 C19 . . 126.7(3) ?
C13 C14 Ir1 . . 69.36(19) ?
C15 C14 Ir1 . . 74.1(2) ?
C19 C14 Ir1 . . 126.7(2) ?
C16 C15 C14 . . 107.1(3) ?
C16 C15 C20 . . 125.3(3) ?
C14 C15 C20 . . 127.3(4) ?
C16 C15 Ir1 . . 70.3(2) ?
C14 C15 Ir1 . . 67.79(18) ?
C20 C15 Ir1 . . 131.6(3) ?
C15 C16 C17 . . 109.6(3) ?
C15 C16 C21 . . 125.6(3) ?
C17 C16 C21 . . 124.9(4) ?
C15 C16 Ir1 . . 72.87(19) ?
C17 C16 Ir1 . . 68.34(19) ?
C21 C16 Ir1 . . 125.4(3) ?
C13 C17 C16 . . 107.2(3) ?
C13 C17 C22 . . 126.9(3) ?
C16 C17 C22 . . 125.3(3) ?
C13 C17 Ir1 . . 69.85(18) ?
C16 C17 Ir1 . . 73.3(2) ?
C22 C17 Ir1 . . 128.9(3) ?
C13 C18 H18A . . 109.5 ?
C13 C18 H18B . . 109.5 ?
H18A C18 H18B . . 109.5 ?
C13 C18 H18C . . 109.5 ?
H18A C18 H18C . . 109.5 ?
H18B C18 H18C . . 109.5 ?
C14 C19 H19A . . 109.5 ?
C14 C19 H19B . . 109.5 ?
H19A C19 H19B . . 109.5 ?
C14 C19 H19C . . 109.5 ?
H19A C19 H19C . . 109.5 ?
H19B C19 H19C . . 109.5 ?
C15 C20 H20A . . 109.5 ?
C15 C20 H20B . . 109.5 ?
H20A C20 H20B . . 109.5 ?
C15 C20 H20C . . 109.5 ?
H20A C20 H20C . . 109.5 ?
H20B C20 H20C . . 109.5 ?
C16 C21 H21A . . 109.5 ?
C16 C21 H21B . . 109.5 ?
H21A C21 H21B . . 109.5 ?
C16 C21 H21C . . 109.5 ?
H21A C21 H21C . . 109.5 ?
H21B C21 H21C . . 109.5 ?
C17 C22 H22A . . 109.5 ?
C17 C22 H22B . . 109.5 ?
H22A C22 H22B . . 109.5 ?
C17 C22 H22C . . 109.5 ?
H22A C22 H22C . . 109.5 ?
H22B C22 H22C . . 109.5 ?
O4 C23 O3 . . 130.8(4) ?
O4 C23 C24 . . 117.3(4) ?
O3 C23 C24 . . 111.8(3) ?
F3 C24 F2 . . 104.3(4) ?
F3 C24 F1 . . 122.6(8) ?
F2 C24 F1 . . 92.1(7) ?
F3 C24 F1* . . 96.7(6) ?
F2 C24 F1* . . 112.7(5) ?
F3 C24 C23 . . 112.2(3) ?
F2 C24 C23 . . 113.6(3) ?
F1 C24 C23 . . 110.2(5) ?
F1* C24 C23 . . 115.5(4) ?
C5 N1 C1 . . 106.9(3) ?
C5 N1 Ir1 . . 114.3(2) ?
C1 N1 Ir1 . . 138.4(2) ?
C5 O2 C4 . . 106.4(3) ?
C23 O3 Ir1 . . 124.7(3) ?
C7 Ir1 N1 . . 77.27(13) ?
C7 Ir1 O3 . . 91.36(12) ?
N1 Ir1 O3 . . 80.53(10) ?
C7 Ir1 C13 . . 95.89(13) ?
N1 Ir1 C13 . . 125.14(12) ?
O3 Ir1 C13 . . 154.28(11) ?
C7 Ir1 C17 . . 103.23(14) ?
N1 Ir1 C17 . . 164.16(12) ?
O3 Ir1 C17 . . 115.18(12) ?
C13 Ir1 C17 . . 39.11(12) ?
C7 Ir1 C14 . . 123.69(13) ?
N1 Ir1 C14 . . 101.34(12) ?
O3 Ir1 C14 . . 144.66(12) ?
C13 Ir1 C14 . . 38.97(13) ?
C17 Ir1 C14 . . 64.91(13) ?
C7 Ir1 C16 . . 138.66(14) ?
N1 Ir1 C16 . . 144.05(12) ?
O3 Ir1 C16 . . 94.51(12) ?
C13 Ir1 C16 . . 64.16(13) ?
C17 Ir1 C16 . . 38.39(13) ?
C14 Ir1 C16 . . 63.18(13) ?
C7 Ir1 C15 . . 159.95(13) ?
N1 Ir1 C15 . . 110.85(12) ?
O3 Ir1 C15 . . 107.85(12) ?
C13 Ir1 C15 . . 64.28(13) ?
C17 Ir1 C15 . . 63.80(13) ?
C14 Ir1 C15 . . 38.09(13) ?
C16 Ir1 C15 . . 36.84(13) ?

loop_
_geom_bond_atom_site_label_1
_geom_bond_atom_site_label_2
_geom_bond_site_symmetry_2
_geom_bond_distance
_geom_bond_publ_flag
C1 N1 . 1.432(4) ?
C1 C4 . 1.469(5) ?
C1 C2 . 1.502(5) ?
C1 C3 . 1.508(6) ?
C2 C3 . 1.478(7) ?
C2 H2A . 0.97 ?
C2 H2B . 0.97 ?
C3 H3A . 0.97 ?
C3 H3B . 0.97 ?
C4 O1 . 1.189(5) ?
C4 O2 . 1.387(5) ?
C5 N1 . 1.286(4) ?
C5 O2 . 1.367(4) ?
C5 C6 . 1.424(5) ?
C6 C11 . 1.404(5) ?
C6 C7 . 1.406(5) ?
C7 C8 . 1.394(5) ?
C7 Ir1 . 2.067(3) ?
C8 C9 . 1.401(5) ?
C8 H8 . 0.93 ?
C9 C10 . 1.385(7) ?
C9 C12 . 1.511(6) ?
C10 C11 . 1.373(6) ?
C10 H10 . 0.93 ?
C11 H11 . 0.93 ?
C12 H12A . 0.96 ?
C12 H12B . 0.96 ?
C12 H12C . 0.96 ?
C13 C17 . 1.435(5) ?
C13 C14 . 1.436(5) ?
C13 C18 . 1.494(5) ?
C13 Ir1 . 2.136(3) ?
C14 C15 . 1.443(5) ?
C14 C19 . 1.499(5) ?
C14 Ir1 . 2.166(3) ?
C15 C16 . 1.412(5) ?
C15 C20 . 1.502(5) ?
C15 Ir1 . 2.251(3) ?
C16 C17 . 1.438(5) ?
C16 C21 . 1.498(5) ?
C16 Ir1 . 2.217(3) ?
C17 C22 . 1.501(5) ?
C17 Ir1 . 2.152(3) ?
C18 H18A . 0.96 ?
C18 H18B . 0.96 ?
C18 H18C . 0.96 ?
C19 H19A . 0.96 ?
C19 H19B . 0.96 ?
C19 H19C . 0.96 ?
C20 H20A . 0.96 ?
C20 H20B . 0.96 ?
C20 H20C . 0.96 ?
C21 H21A . 0.96 ?
C21 H21B . 0.96 ?
C21 H21C . 0.96 ?
C22 H22A . 0.96 ?
C22 H22B . 0.96 ?
C22 H22C . 0.96 ?
C23 O4 . 1.213(5) ?
C23 O3 . 1.237(5) ?
C23 C24 . 1.536(5) ?
C24 F3 . 1.294(5) ?
C24 F2 . 1.307(5) ?
C24 F1 . 1.316(2) ?
C24 F1* . 1.318(2) ?
N1 Ir1 . 2.113(3) ?
O3 Ir1 . 2.124(3) ?
